data_2233288
loop_
_publ_author_name
'Fun, Hoong-Kun'
'Chia, Tze Shyang'
'Samshuddin, S.'
'Narayana, B.'
'Sarojini, B. K.'

_publ_section_title
;
 Ethyl 4,4''-difluoro-5'-methoxy-1,1':3',1''-terphenyl-4'-carboxylate
;
_journal_coeditor_code RZ2682
_journal_issue 1
_journal_name_full 'Acta Crystallographica Section E'
_journal_page_first o172
_journal_paper_doi 10.1107/S160053681105344X
_journal_volume 68
_journal_year 2012
_chemical_formula_iupac 'C22 H18 F2 O3'
_chemical_formula_moiety 'C22 H18 F2 O3'
_chemical_formula_sum 'C22 H18 F2 O3'
_chemical_formula_weight 368.36
_chemical_name_systematic
;
Ethyl 4,4''-difluoro-5'-methoxy-1,1':3',1''-terphenyl-4'-carboxylate
;
_space_group_IT_number 19
_symmetry_cell_setting orthorhombic
_symmetry_space_group_name_Hall 'P 2ac 2ab'
_symmetry_space_group_name_H-M 'P 21 21 21'
_atom_sites_solution_hydrogens geom
_atom_sites_solution_primary direct
_atom_sites_solution_secondary difmap
_audit_creation_method SHELXL-97
_cell_angle_alpha 90.00
_cell_angle_beta 90.00
_cell_angle_gamma 90.00
_cell_formula_units_Z 4
_cell_length_a 8.5197(11)
_cell_length_b 9.5225(12)
_cell_length_c 22.871(3)
_cell_measurement_reflns_used 3149
_cell_measurement_temperature 296(2)
_cell_measurement_theta_max 22.93
_cell_measurement_theta_min 2.32
_cell_volume 1855.5(4)
_computing_cell_refinement 'SAINT (Bruker, 2009)'
_computing_data_collection 'APEX2 (Bruker, 2009)'
_computing_data_reduction 'SAINT (Bruker, 2009)'
_computing_molecular_graphics 'SHELXTL (Sheldrick, 2008)'
_computing_publication_material
;
SHELXTL (Sheldrick, 2008) and PLATON (Spek, 2009)
;
_computing_structure_refinement 'SHELXTL (Sheldrick, 2008)'
_computing_structure_solution 'SHELXTL (Sheldrick, 2008)'
_diffrn_ambient_temperature 296(2)
_diffrn_measured_fraction_theta_full 0.989
_diffrn_measured_fraction_theta_max 0.989
_diffrn_measurement_device_type 'Bruker APEX DUO CCD area-detector'
_diffrn_measurement_method '\f and \w scans'
_diffrn_radiation_monochromator graphite
_diffrn_radiation_source 'fine-focus sealed tube'
_diffrn_radiation_type MoK\a
_diffrn_radiation_wavelength 0.71073
_diffrn_reflns_av_R_equivalents 0.0258
_diffrn_reflns_av_sigmaI/netI 0.0250
_diffrn_reflns_limit_h_max 11
_diffrn_reflns_limit_h_min -11
_diffrn_reflns_limit_k_max 9
_diffrn_reflns_limit_k_min -13
_diffrn_reflns_limit_l_max 32
_diffrn_reflns_limit_l_min -26
_diffrn_reflns_number 11701
_diffrn_reflns_theta_full 30.02
_diffrn_reflns_theta_max 30.02
_diffrn_reflns_theta_min 2.32
_diffrn_standards_number 0
_exptl_absorpt_coefficient_mu 0.100
_exptl_absorpt_correction_T_max 0.9855
_exptl_absorpt_correction_T_min 0.9580
_exptl_absorpt_correction_type multi-scan
_exptl_absorpt_process_details '(<i>SADABS</i>; Bruker, 2009)'
_exptl_crystal_colour colourless
_exptl_crystal_density_diffrn 1.319
_exptl_crystal_density_method 'not measured'
_exptl_crystal_description block
_exptl_crystal_F_000 768
_exptl_crystal_size_max 0.43
_exptl_crystal_size_mid 0.21
_exptl_crystal_size_min 0.15
_refine_diff_density_max 0.196
_refine_diff_density_min -0.232
_refine_ls_extinction_method none
_refine_ls_goodness_of_fit_ref 1.102
_refine_ls_hydrogen_treatment constr
_refine_ls_matrix_type full
_refine_ls_number_parameters 251
_refine_ls_number_reflns 3036
_refine_ls_number_restraints 0
_refine_ls_restrained_S_all 1.102
_refine_ls_R_factor_all 0.0825
_refine_ls_R_factor_gt 0.0565
_refine_ls_shift/su_max 0.011
_refine_ls_shift/su_mean 0.000
_refine_ls_structure_factor_coef Fsqd
_refine_ls_weighting_details 'calc w=1/[\s^2^(Fo^2^)+(0.0841P)^2^+0.2095P] where P=(Fo^2^+2Fc^2^)/3'
_refine_ls_weighting_scheme calc
_refine_ls_wR_factor_gt 0.1511
_refine_ls_wR_factor_ref 0.1705
_reflns_number_gt 2131
_reflns_number_total 3036
_reflns_threshold_expression I>2\s(I)
_cod_data_source_file rz2682.cif
_cod_data_source_block I
_cod_database_code 2233288
_cod_database_fobs_code 2233288

loop_
_symmetry_equiv_pos_as_xyz
'x, y, z'
'-x+1/2, -y, z+1/2'
'-x, y+1/2, -z+1/2'
'x+1/2, -y+1/2, -z'

loop_
_atom_site_type_symbol
_atom_site_label
_atom_site_fract_x
_atom_site_fract_y
_atom_site_fract_z
_atom_site_U_iso_or_equiv
_atom_site_adp_type
_atom_site_calc_flag
_atom_site_refinement_flags
_atom_site_occupancy
_atom_site_symmetry_multiplicity
_atom_site_disorder_assembly
_atom_site_disorder_group
F F1 -0.2161(4) 0.4152(4) -0.32486(9) 0.1192(10) Uani d . 1 1 . .
F F2 -0.0906(3) -0.0580(3) 0.15941(11) 0.1145(10) Uani d . 1 1 . .
O O1 0.2205(3) 0.7197(2) -0.00201(11) 0.0713(6) Uani d . 1 1 . .
O O2 0.3043(3) 0.4532(3) 0.09557(11) 0.0776(7) Uani d . 1 1 A .
C C1 -0.1600(4) 0.4267(5) -0.26928(13) 0.0778(11) Uani d . 1 1 . .
C C2 -0.0345(5) 0.5148(5) -0.25967(14) 0.0806(11) Uani d . 1 1 . .
H H2A 0.0111 0.5650 -0.2901 0.097 Uiso calc R 1 1 . .
C C3 0.0212(4) 0.5260(4) -0.20305(13) 0.0687(9) Uani d . 1 1 . .
H H3A 0.1063 0.5843 -0.1954 0.082 Uiso calc R 1 1 . .
C C4 -0.0473(3) 0.4518(3) -0.15723(11) 0.0503(6) Uani d . 1 1 . .
C C5 -0.1719(3) 0.3640(3) -0.16957(13) 0.0569(7) Uani d . 1 1 . .
H H5A -0.2183 0.3127 -0.1396 0.068 Uiso calc R 1 1 . .
C C6 -0.2285(4) 0.3514(4) -0.22611(14) 0.0708(9) Uani d . 1 1 . .
H H6A -0.3124 0.2920 -0.2343 0.085 Uiso calc R 1 1 . .
C C7 0.0110(3) 0.4665(3) -0.09605(11) 0.0477(6) Uani d . 1 1 . .
C C8 0.0859(3) 0.5911(3) -0.07870(12) 0.0524(6) Uani d . 1 1 . .
H H8A 0.0974 0.6644 -0.1052 0.063 Uiso calc R 1 1 . .
C C9 0.1428(3) 0.6052(3) -0.02228(13) 0.0528(6) Uani d . 1 1 . .
C C10 0.1231(3) 0.4972(3) 0.01847(12) 0.0502(6) Uani d . 1 1 A .
C C11 0.0447(3) 0.3755(3) 0.00194(12) 0.0485(6) Uani d . 1 1 . .
C C12 -0.0081(3) 0.3612(3) -0.05553(12) 0.0493(6) Uani d . 1 1 . .
H H12A -0.0574 0.2783 -0.0667 0.059 Uiso calc R 1 1 . .
C C13 0.0119(3) 0.26039(16) 0.04462(8) 0.0530(6) Uani d G 1 1 . .
C C14 -0.0684(3) 0.28881(19) 0.09618(9) 0.0701(9) Uani d G 1 1 . .
H H14A -0.0987 0.3803 0.1049 0.084 Uiso calc R 1 1 . .
C C15 -0.1035(3) 0.1805(3) 0.13478(8) 0.0852(11) Uani d G 1 1 . .
H H15A -0.1572 0.1995 0.1693 0.102 Uiso calc R 1 1 . .
C C16 -0.0582(3) 0.0438(2) 0.12181(10) 0.0783(10) Uani d G 1 1 . .
C C17 0.0221(3) 0.01533(15) 0.07024(10) 0.0765(10) Uani d G 1 1 . .
H H17A 0.0524 -0.0762 0.0616 0.092 Uiso calc R 1 1 . .
C C18 0.0571(3) 0.12364(19) 0.03165(8) 0.0649(8) Uani d G 1 1 . .
H H18A 0.1109 0.1046 -0.0029 0.078 Uiso calc R 1 1 . .
C C19 0.1921(4) 0.5144(3) 0.07789(14) 0.0601(7) Uani d . 1 1 . .
C C20 0.2508(5) 0.8306(3) -0.04159(18) 0.0758(10) Uani d . 1 1 . .
H H20A 0.3045 0.9051 -0.0216 0.114 Uiso calc R 1 1 . .
H H20B 0.1533 0.8653 -0.0570 0.114 Uiso calc R 1 1 . .
H H20C 0.3150 0.7968 -0.0731 0.114 Uiso calc R 1 1 . .
O O3 0.0943(6) 0.5935(6) 0.1127(2) 0.0681(13) Uani d P 0.662(7) 1 A 1
C C21 0.1430(9) 0.6182(10) 0.1721(3) 0.101(2) Uani d P 0.662(7) 1 A 1
H H21A 0.0502 0.6354 0.1956 0.122 Uiso calc PR 0.662(7) 1 A 1
H H21B 0.1920 0.5333 0.1868 0.122 Uiso calc PR 0.662(7) 1 A 1
C C22 0.2433(17) 0.7258(11) 0.1799(5) 0.162(5) Uani d P 0.662(7) 1 A 1
H H22A 0.2898 0.7191 0.2181 0.243 Uiso calc PR 0.662(7) 1 A 1
H H22B 0.1875 0.8130 0.1766 0.243 Uiso calc PR 0.662(7) 1 A 1
H H22C 0.3241 0.7219 0.1507 0.243 Uiso calc PR 0.662(7) 1 A 1
O O3X 0.1537(10) 0.6375(9) 0.1002(4) 0.0542(19) Uani d P 0.338(7) 1 A 2
C C21X 0.231(2) 0.674(2) 0.1527(5) 0.101(2) Uani d P 0.338(7) 1 A 2
H H21C 0.2259 0.7743 0.1595 0.122 Uiso calc PR 0.338(7) 1 A 2
H H21D 0.3405 0.6455 0.1515 0.122 Uiso calc PR 0.338(7) 1 A 2
C C22X 0.1341(17) 0.586(2) 0.2049(6) 0.101(2) Uani d P 0.338(7) 1 A 2
H H22D 0.1894 0.5948 0.2413 0.152 Uiso calc PR 0.338(7) 1 A 2
H H22E 0.1269 0.4888 0.1943 0.152 Uiso calc PR 0.338(7) 1 A 2
H H22F 0.0305 0.6246 0.2090 0.152 Uiso calc PR 0.338(7) 1 A 2

loop_
_atom_site_aniso_label
_atom_site_aniso_U_11
_atom_site_aniso_U_22
_atom_site_aniso_U_33
_atom_site_aniso_U_12
_atom_site_aniso_U_13
_atom_site_aniso_U_23
F1 0.1238(19) 0.184(3) 0.0495(10) -0.031(2) -0.0206(13) -0.0071(15)
F2 0.1106(19) 0.1178(18) 0.115(2) -0.0261(17) -0.0049(16) 0.0635(17)
O1 0.0911(15) 0.0529(12) 0.0699(13) -0.0167(12) -0.0212(13) -0.0061(11)
O2 0.0827(15) 0.0703(13) 0.0798(15) 0.0215(13) -0.0310(13) -0.0108(12)
C1 0.074(2) 0.114(3) 0.0449(15) -0.001(2) -0.0088(15) -0.0080(18)
C2 0.084(2) 0.107(3) 0.0504(17) -0.017(2) 0.0000(16) 0.0070(18)
C3 0.0666(18) 0.089(2) 0.0507(15) -0.0189(18) -0.0031(14) 0.0025(16)
C4 0.0518(13) 0.0517(14) 0.0472(13) 0.0015(12) -0.0013(11) -0.0051(12)
C5 0.0565(14) 0.0635(17) 0.0508(15) -0.0046(14) -0.0029(12) -0.0042(13)
C6 0.0681(18) 0.085(2) 0.0596(18) -0.0133(18) -0.0115(15) -0.0120(17)
C7 0.0479(12) 0.0482(13) 0.0469(13) -0.0001(11) -0.0008(11) -0.0041(11)
C8 0.0566(14) 0.0483(14) 0.0522(14) 0.0011(12) -0.0040(12) 0.0003(12)
C9 0.0550(13) 0.0480(15) 0.0553(15) -0.0007(12) -0.0057(12) -0.0081(12)
C10 0.0521(13) 0.0463(13) 0.0522(14) 0.0074(11) -0.0063(11) -0.0060(11)
C11 0.0507(12) 0.0452(13) 0.0495(13) 0.0053(11) -0.0055(11) -0.0033(11)
C12 0.0523(13) 0.0455(13) 0.0501(13) -0.0040(12) -0.0024(11) -0.0061(11)
C13 0.0533(13) 0.0534(14) 0.0524(14) -0.0017(12) -0.0082(12) 0.0002(12)
C14 0.0736(19) 0.073(2) 0.0636(18) 0.0121(18) 0.0029(16) 0.0092(16)
C15 0.071(2) 0.119(3) 0.066(2) 0.004(2) 0.0070(18) 0.017(2)
C16 0.0675(18) 0.083(2) 0.085(2) -0.0157(19) -0.0109(18) 0.030(2)
C17 0.089(2) 0.0574(18) 0.083(2) -0.0118(18) -0.013(2) 0.0115(17)
C18 0.0804(19) 0.0503(15) 0.0639(18) -0.0037(15) -0.0085(16) 0.0022(14)
C19 0.0694(17) 0.0488(15) 0.0621(17) 0.0097(14) -0.0164(14) -0.0082(13)
C20 0.084(2) 0.0539(17) 0.090(2) -0.0160(17) -0.009(2) -0.0042(17)
O3 0.067(3) 0.088(3) 0.049(2) 0.010(2) -0.006(2) -0.020(2)
C21 0.093(3) 0.159(7) 0.053(3) 0.015(4) -0.010(3) -0.033(4)
C22 0.229(13) 0.114(7) 0.142(9) -0.014(8) -0.090(9) -0.010(6)
O3X 0.054(4) 0.059(4) 0.049(4) 0.004(3) -0.003(3) -0.004(3)
C21X 0.093(3) 0.159(7) 0.053(3) 0.015(4) -0.010(3) -0.033(4)
C22X 0.093(3) 0.159(7) 0.053(3) 0.015(4) -0.010(3) -0.033(4)

loop_
_atom_type_symbol
_atom_type_description
_atom_type_scat_dispersion_real
_atom_type_scat_dispersion_imag
_atom_type_scat_source
C C 0.0033 0.0000 'International Tables Vol C Tables 4.2.6.8 and 6.1.1.4'
H H 0.0000 0.0000 'International Tables Vol C Tables 4.2.6.8 and 6.1.1.4'
O O 0.0106 0.0000 'International Tables Vol C Tables 4.2.6.8 and 6.1.1.4'
F F 0.0171 0.0000 'International Tables Vol C Tables 4.2.6.8 and 6.1.1.4'

loop_
_geom_angle_atom_site_label_1
_geom_angle_atom_site_label_2
_geom_angle_atom_site_label_3
_geom_angle
C9 O1 C20 118.0(2)
C6 C1 F1 119.2(3)
C6 C1 C2 122.8(3)
F1 C1 C2 118.0(3)
C1 C2 C3 117.6(3)
C1 C2 H2A 121.2
C3 C2 H2A 121.2
C2 C3 C4 121.5(3)
C2 C3 H3A 119.3
C4 C3 H3A 119.3
C5 C4 C3 118.4(3)
C5 C4 C7 120.3(3)
C3 C4 C7 121.3(3)
C6 C5 C4 120.7(3)
C6 C5 H5A 119.6
C4 C5 H5A 119.6
C1 C6 C5 119.0(3)
C1 C6 H6A 120.5
C5 C6 H6A 120.5
C12 C7 C8 118.6(2)
C12 C7 C4 121.6(2)
C8 C7 C4 119.7(2)
C9 C8 C7 120.3(3)
C9 C8 H8A 119.9
C7 C8 H8A 119.9
O1 C9 C8 124.6(3)
O1 C9 C10 114.9(2)
C8 C9 C10 120.5(3)
C11 C10 C9 119.3(2)
C11 C10 C19 122.0(2)
C9 C10 C19 118.7(2)
C10 C11 C12 119.5(2)
C10 C11 C13 121.6(2)
C12 C11 C13 118.9(2)
C7 C12 C11 121.7(2)
C7 C12 H12A 119.2
C11 C12 H12A 119.2
C14 C13 C18 120.0
C14 C13 C11 120.24(15)
C18 C13 C11 119.72(15)
C13 C14 C15 120.0
C13 C14 H14A 120.0
C15 C14 H14A 120.0
C16 C15 C14 120.0
C16 C15 H15A 120.0
C14 C15 H15A 120.0
F2 C16 C17 120.7(2)
F2 C16 C15 119.3(2)
C17 C16 C15 120.0
C16 C17 C18 120.0
C16 C17 H17A 120.0
C18 C17 H17A 120.0
C17 C18 C13 120.0
C17 C18 H18A 120.0
C13 C18 H18A 120.0
O2 C19 O3X 120.2(5)
O2 C19 O3 123.9(3)
O2 C19 C10 125.0(3)
O3X C19 C10 110.6(4)
O3 C19 C10 110.4(3)
O1 C20 H20A 109.5
O1 C20 H20B 109.5
H20A C20 H20B 109.5
O1 C20 H20C 109.5
H20A C20 H20C 109.5
H20B C20 H20C 109.5
C19 O3 C21 117.4(5)
C22 C21 O3 115.7(10)
C22 C21 H21A 108.4
O3 C21 H21A 108.4
C22 C21 H21B 108.4
O3 C21 H21B 108.4
H21A C21 H21B 107.4
C19 O3X C21X 115.5(10)
O3X C21X C22X 104.7(15)
O3X C21X H21C 110.8
C22X C21X H21C 110.8
O3X C21X H21D 110.8
C22X C21X H21D 110.8
H21C C21X H21D 108.9
C21X C22X H22D 109.5
C21X C22X H22E 109.5
H22D C22X H22E 109.5
C21X C22X H22F 109.5
H22D C22X H22F 109.5
H22E C22X H22F 109.5

loop_
_geom_bond_atom_site_label_1
_geom_bond_atom_site_label_2
_geom_bond_distance
F1 C1 1.362(4)
F2 C16 1.325(3)
O1 C9 1.357(3)
O1 C20 1.415(4)
O2 C19 1.191(4)
C1 C6 1.353(5)
C1 C2 1.376(5)
C2 C3 1.383(5)
C2 H2A 0.9300
C3 C4 1.392(4)
C3 H3A 0.9300
C4 C5 1.381(4)
C4 C7 1.491(4)
C5 C6 1.385(4)
C5 H5A 0.9300
C6 H6A 0.9300
C7 C12 1.375(4)
C7 C8 1.404(4)
C8 C9 1.385(4)
C8 H8A 0.9300
C9 C10 1.398(4)
C10 C11 1.390(4)
C10 C19 1.490(4)
C11 C12 1.396(4)
C11 C13 1.494(3)
C12 H12A 0.9300
C13 C14 1.3900
C13 C18 1.3900
C14 C15 1.3900
C14 H14A 0.9300
C15 C16 1.3900
C15 H15A 0.9300
C16 C17 1.3900
C17 C18 1.3900
C17 H17A 0.9300
C18 H18A 0.9300
C19 O3X 1.320(9)
C19 O3 1.377(5)
C20 H20A 0.9600
C20 H20B 0.9600
C20 H20C 0.9600
O3 C21 1.440(8)
C21 C22 1.346(14)
C21 H21A 0.9700
C21 H21B 0.9700
C22 H22A 0.9600
C22 H22B 0.9600
C22 H22C 0.9600
O3X C21X 1.414(16)
C21X C22X 1.68(3)
C21X H21C 0.9700
C21X H21D 0.9700
C22X H22D 0.9600
C22X H22E 0.9600
C22X H22F 0.9600

loop_
_geom_hbond_atom_site_label_D
_geom_hbond_atom_site_label_H
_geom_hbond_atom_site_label_A
_geom_hbond_site_symmetry_A
_geom_hbond_distance_DH
_geom_hbond_distance_HA
_geom_hbond_distance_DA
_geom_hbond_angle_DHA
_geom_hbond_publ_flag
C12 H12A O2 4_455 0.93 2.59 3.515(3) 178.8 yes
C5 H5A Cg3 3_455 0.93 2.92 3.589(3) 130 yes
C20 H20A Cg2 3_565 0.96 2.83 3.710(4) 152 yes

loop_
_geom_torsion_atom_site_label_1
_geom_torsion_atom_site_label_2
_geom_torsion_atom_site_label_3
_geom_torsion_atom_site_label_4
_geom_torsion
C6 C1 C2 C3 -0.5(6)
F1 C1 C2 C3 179.9(4)
C1 C2 C3 C4 -0.4(6)
C2 C3 C4 C5 1.1(5)
C2 C3 C4 C7 -178.7(3)
C3 C4 C5 C6 -0.8(5)
C7 C4 C5 C6 178.9(3)
F1 C1 C6 C5 -179.6(4)
C2 C1 C6 C5 0.7(6)
C4 C5 C6 C1 -0.1(6)
C5 C4 C7 C12 26.1(4)
C3 C4 C7 C12 -154.1(3)
C5 C4 C7 C8 -153.1(3)
C3 C4 C7 C8 26.6(4)
C12 C7 C8 C9 1.7(4)
C4 C7 C8 C9 -179.0(2)
C20 O1 C9 C8 -2.3(5)
C20 O1 C9 C10 177.3(3)
C7 C8 C9 O1 178.1(3)
C7 C8 C9 C10 -1.5(4)
O1 C9 C10 C11 179.9(2)
C8 C9 C10 C11 -0.4(4)
O1 C9 C10 C19 -2.2(4)
C8 C9 C10 C19 177.4(3)
C9 C10 C11 C12 2.2(4)
C19 C10 C11 C12 -175.6(3)
C9 C10 C11 C13 -176.3(2)
C19 C10 C11 C13 5.9(4)
C8 C7 C12 C11 0.1(4)
C4 C7 C12 C11 -179.2(2)
C10 C11 C12 C7 -2.1(4)
C13 C11 C12 C7 176.5(2)
C10 C11 C13 C14 55.1(3)
C12 C11 C13 C14 -123.4(2)
C10 C11 C13 C18 -127.1(2)
C12 C11 C13 C18 54.4(3)
C18 C13 C14 C15 0.0
C11 C13 C14 C15 177.8(2)
C13 C14 C15 C16 0.0
C14 C15 C16 F2 179.1(2)
C14 C15 C16 C17 0.0
F2 C16 C17 C18 -179.1(2)
C15 C16 C17 C18 0.0
C16 C17 C18 C13 0.0
C14 C13 C18 C17 0.0
C11 C13 C18 C17 -177.8(2)
C11 C10 C19 O2 70.4(4)
C9 C10 C19 O2 -107.4(4)
C11 C10 C19 O3X -132.9(5)
C9 C10 C19 O3X 49.3(6)
C11 C10 C19 O3 -100.0(4)
C9 C10 C19 O3 82.2(4)
O2 C19 O3 C21 8.6(9)
O3X C19 O3 C21 -84.6(11)
C10 C19 O3 C21 179.1(6)
C19 O3 C21 C22 83.5(10)
O2 C19 O3X C21X -13.1(13)
O3 C19 O3X C21X 93.4(14)
C10 C19 O3X C21X -171.1(10)
C19 O3X C21X C22X -79.9(12)
